data_4062925
loop_
_publ_author_name
'Thomas M. Cameron'
'John C. Gordon'
'Brian L. Scott'

_publ_section_title
;
Synthesis and Characterization of
(Mono)pentamethylcyclopentadienyl Lutetium
Complexes: Formation of Bipyridyl Stabilized
Alkyls, Anilides, and a Terminal Acetylide
;
_journal_name_full Organometallics
_journal_paper_doi 10.1021/om0497700
_journal_year 2004
_chemical_formula_sum 'C22 H47 Lu O2 Si2'
_chemical_formula_weight 574.75
_space_group_IT_number 88
_symmetry_cell_setting tetragonal
_symmetry_space_group_name_Hall '-I 4ad'
_symmetry_space_group_name_H-M 'I 41/a :2'
_cell_angle_alpha 90.00
_cell_angle_beta 90.00
_cell_angle_gamma 90.00
_cell_formula_units_Z 16
_cell_length_a 17.961(6)
_cell_length_b 17.961(6)
_cell_length_c 34.786(15)
_cell_measurement_temperature 203(2)
_cell_volume 11222(7)
_diffrn_ambient_temperature 203(2)
_exptl_crystal_density_diffrn 1.361
_cod_original_sg_symbol_H-M 'I 41/a'
_cod_database_code 4062925

loop_
_symmetry_equiv_pos_as_xyz
'x, y, z'
'-x+1/2, -y, z+1/2'
'-y+3/4, x+1/4, z+1/4'
'y+3/4, -x+3/4, z+3/4'
'x+1/2, y+1/2, z+1/2'
'-x+1, -y+1/2, z+1'
'-y+5/4, x+3/4, z+3/4'
'y+5/4, -x+5/4, z+5/4'
'-x, -y, -z'
'x-1/2, y, -z-1/2'
'y-3/4, -x-1/4, -z-1/4'
'-y-3/4, x-3/4, -z-3/4'
'-x+1/2, -y+1/2, -z+1/2'
'x, y+1/2, -z'
'y-1/4, -x+1/4, -z+1/4'
'-y-1/4, x-1/4, -z-1/4'

loop_
_atom_site_label
_atom_site_type_symbol
_atom_site_fract_x
_atom_site_fract_y
_atom_site_fract_z
_atom_site_U_iso_or_equiv
_atom_site_adp_type
_atom_site_occupancy
_atom_site_symmetry_multiplicity
_atom_site_calc_flag
_atom_site_refinement_flags
_atom_site_disorder_assembly
_atom_site_disorder_group
Lu1 Lu 0.246367(19) 0.530453(19) 0.084796(11) 0.02745(18) Uani 1 1 d . . .
Si1 Si 0.36461(15) 0.39056(15) 0.02712(8) 0.0353(6) Uani 1 1 d . . .
Si2 Si 0.08872(14) 0.40090(15) 0.04348(8) 0.0363(6) Uani 1 1 d . . .
O1 O 0.3257(4) 0.4832(3) 0.1370(2) 0.0381(16) Uani 1 1 d . . .
O2 O 0.1797(4) 0.4776(4) 0.1378(2) 0.0414(16) Uani 1 1 d . . .
C1 C 0.1779(5) 0.6606(5) 0.0856(3) 0.033(2) Uani 1 1 d . . .
C2 C 0.2288(5) 0.6644(5) 0.0547(3) 0.034(2) Uani 1 1 d . . .
C3 C 0.3031(5) 0.6634(5) 0.0701(3) 0.036(2) Uani 1 1 d . . .
C4 C 0.2969(5) 0.6608(5) 0.1105(3) 0.040(2) Uani 1 1 d . . .
C5 C 0.2192(6) 0.6598(5) 0.1204(3) 0.040(2) Uani 1 1 d . . .
C6 C 0.0946(6) 0.6690(6) 0.0831(4) 0.066(4) Uani 1 1 d . . .
H6A H 0.0734 0.6645 0.1083 0.098 Uiso 1 1 calc R . .
H6B H 0.0747 0.6309 0.0668 0.098 Uiso 1 1 calc R . .
H6C H 0.0827 0.7170 0.0727 0.098 Uiso 1 1 calc R . .
C7 C 0.2083(8) 0.6669(6) 0.0123(3) 0.057(3) Uani 1 1 d . . .
H7A H 0.2528 0.6687 -0.0029 0.086 Uiso 1 1 calc R . .
H7B H 0.1788 0.7105 0.0073 0.086 Uiso 1 1 calc R . .
H7C H 0.1802 0.6232 0.0057 0.086 Uiso 1 1 calc R . .
C8 C 0.3744(6) 0.6730(6) 0.0472(4) 0.052(3) Uani 1 1 d . . .
H8A H 0.3631 0.6721 0.0203 0.078 Uiso 1 1 calc R . .
H8B H 0.4081 0.6331 0.0532 0.078 Uiso 1 1 calc R . .
H8C H 0.3970 0.7197 0.0537 0.078 Uiso 1 1 calc R . .
C9 C 0.3612(7) 0.6665(6) 0.1379(4) 0.062(3) Uani 1 1 d . . .
H9A H 0.3431 0.6642 0.1638 0.094 Uiso 1 1 calc R . .
H9B H 0.3866 0.7129 0.1339 0.094 Uiso 1 1 calc R . .
H9C H 0.3950 0.6260 0.1334 0.094 Uiso 1 1 calc R . .
C10 C 0.1920(8) 0.6645(6) 0.1614(3) 0.062(3) Uani 1 1 d . . .
H10A H 0.2338 0.6632 0.1786 0.093 Uiso 1 1 calc R . .
H10B H 0.1598 0.6231 0.1667 0.093 Uiso 1 1 calc R . .
H10C H 0.1651 0.7102 0.1650 0.093 Uiso 1 1 calc R . .
C11 C 0.2922(7) 0.4267(6) 0.1607(3) 0.046(3) Uani 1 1 d . . .
H11A H 0.3227 0.4175 0.1832 0.055 Uiso 1 1 calc R . .
H11B H 0.2876 0.3805 0.1464 0.055 Uiso 1 1 calc R . .
C12 C 0.2167(6) 0.4543(5) 0.1725(3) 0.042(2) Uani 1 1 d . . .
H12A H 0.1888 0.4149 0.1850 0.051 Uiso 1 1 calc R . .
H12B H 0.2214 0.4957 0.1903 0.051 Uiso 1 1 calc R . .
C13 C 0.4068(6) 0.4765(7) 0.1369(3) 0.056(3) Uani 1 1 d . . .
H13A H 0.4277 0.5145 0.1207 0.084 Uiso 1 1 calc R . .
H13B H 0.4206 0.4284 0.1272 0.084 Uiso 1 1 calc R . .
H13C H 0.4253 0.4822 0.1626 0.084 Uiso 1 1 calc R . .
C14 C 0.1013(6) 0.4911(7) 0.1444(4) 0.057(3) Uani 1 1 d . . .
H14A H 0.0783 0.5067 0.1208 0.086 Uiso 1 1 calc R . .
H14B H 0.0956 0.5295 0.1634 0.086 Uiso 1 1 calc R . .
H14C H 0.0781 0.4462 0.1533 0.086 Uiso 1 1 calc R . .
C15 C 0.3446(5) 0.4865(5) 0.0444(3) 0.033(2) Uani 1 1 d . . .
C16 C 0.3592(9) 0.3161(6) 0.0659(4) 0.070(4) Uani 1 1 d . . .
H16A H 0.3697 0.2683 0.0548 0.105 Uiso 1 1 calc R . .
H16B H 0.3101 0.3157 0.0768 0.105 Uiso 1 1 calc R . .
H16C H 0.3950 0.3267 0.0856 0.105 Uiso 1 1 calc R . .
C17 C 0.4582(6) 0.3811(7) 0.0029(4) 0.059(3) Uani 1 1 d . . .
H17A H 0.4650 0.3306 -0.0054 0.089 Uiso 1 1 calc R . .
H17B H 0.4968 0.3941 0.0208 0.089 Uiso 1 1 calc R . .
H17C H 0.4603 0.4137 -0.0189 0.089 Uiso 1 1 calc R . .
C18 C 0.2945(6) 0.3656(6) -0.0114(3) 0.049(3) Uani 1 1 d . . .
H18A H 0.3042 0.3160 -0.0205 0.073 Uiso 1 1 calc R . .
H18B H 0.2986 0.4001 -0.0323 0.073 Uiso 1 1 calc R . .
H18C H 0.2452 0.3679 -0.0008 0.073 Uiso 1 1 calc R . .
C19 C 0.1488(6) 0.4846(6) 0.0442(3) 0.038(2) Uani 1 1 d . . .
C20 C 0.1265(7) 0.3210(6) 0.0737(4) 0.060(3) Uani 1 1 d . . .
H20A H 0.0934 0.2792 0.0720 0.089 Uiso 1 1 calc R . .
H20B H 0.1304 0.3366 0.1000 0.089 Uiso 1 1 calc R . .
H20C H 0.1748 0.3070 0.0644 0.089 Uiso 1 1 calc R . .
C21 C -0.0085(6) 0.4234(7) 0.0605(4) 0.058(3) Uani 1 1 d . . .
H21A H -0.0385 0.3792 0.0597 0.086 Uiso 1 1 calc R . .
H21B H -0.0299 0.4606 0.0441 0.086 Uiso 1 1 calc R . .
H21C H -0.0065 0.4419 0.0864 0.086 Uiso 1 1 calc R . .
C22 C 0.0714(6) 0.3573(6) -0.0064(3) 0.049(3) Uani 1 1 d . . .
H22A H 0.0401 0.3143 -0.0037 0.073 Uiso 1 1 calc R . .
H22B H 0.1181 0.3429 -0.0176 0.073 Uiso 1 1 calc R . .
H22C H 0.0474 0.3931 -0.0227 0.073 Uiso 1 1 calc R . .
H15B H 0.326(8) 0.518(7) 0.026(4) 0.080 Uiso 1 1 d . . .
H15A H 0.396(7) 0.522(7) 0.045(4) 0.080 Uiso 1 1 d . . .
H19A H 0.184(8) 0.484(7) 0.019(4) 0.080 Uiso 1 1 d . . .
H19B H 0.125(7) 0.528(7) 0.036(4) 0.080 Uiso 1 1 d . . .

loop_
_atom_site_aniso_label
_atom_site_aniso_U_11
_atom_site_aniso_U_22
_atom_site_aniso_U_33
_atom_site_aniso_U_23
_atom_site_aniso_U_13
_atom_site_aniso_U_12
Lu1 0.0323(2) 0.0309(2) 0.0192(3) -0.00045(15) 0.00244(15) 0.00009(14)
Si1 0.0400(14) 0.0430(15) 0.0231(15) -0.0062(11) 0.0017(11) 0.0014(11)
Si2 0.0373(14) 0.0401(14) 0.0313(16) 0.0019(12) -0.0023(12) -0.0033(11)
O1 0.042(4) 0.045(4) 0.027(4) 0.006(3) -0.004(3) 0.006(3)
O2 0.045(4) 0.057(4) 0.022(4) 0.003(3) 0.005(3) -0.007(3)
C1 0.035(5) 0.032(5) 0.032(6) 0.000(4) 0.003(4) 0.002(4)
C2 0.052(6) 0.026(4) 0.023(6) 0.006(4) -0.001(4) 0.002(4)
C3 0.048(6) 0.029(5) 0.030(6) 0.000(4) 0.005(4) 0.007(4)
C4 0.049(6) 0.025(4) 0.045(7) -0.010(4) -0.015(5) 0.001(4)
C5 0.065(7) 0.030(5) 0.024(6) -0.011(4) 0.013(5) 0.000(4)
C6 0.042(6) 0.044(6) 0.111(13) 0.002(7) 0.008(7) 0.012(5)
C7 0.099(9) 0.046(6) 0.027(7) 0.001(5) -0.015(6) 0.006(6)
C8 0.060(7) 0.040(6) 0.056(8) 0.008(5) 0.012(6) -0.012(5)
C9 0.094(9) 0.039(6) 0.054(9) -0.001(6) -0.030(7) -0.007(6)
C10 0.098(10) 0.046(6) 0.042(8) -0.006(5) 0.020(7) 0.004(6)
C11 0.070(7) 0.047(6) 0.020(6) 0.008(4) 0.006(5) 0.007(5)
C12 0.077(8) 0.028(5) 0.021(6) 0.006(4) 0.009(5) -0.007(5)
C13 0.054(7) 0.083(8) 0.031(7) -0.006(6) -0.005(5) 0.008(6)
C14 0.038(6) 0.087(9) 0.047(8) 0.004(6) 0.010(5) -0.010(6)
C15 0.036(5) 0.036(5) 0.027(6) 0.003(4) 0.005(4) -0.001(4)
C16 0.126(12) 0.045(7) 0.039(8) 0.000(6) 0.002(8) -0.007(7)
C17 0.043(6) 0.075(8) 0.059(9) -0.026(7) 0.004(6) 0.012(5)
C18 0.057(6) 0.061(7) 0.029(7) -0.007(5) -0.004(5) 0.005(5)
C19 0.046(6) 0.040(5) 0.030(6) -0.005(4) -0.006(5) -0.004(4)
C20 0.080(8) 0.044(6) 0.055(9) 0.013(6) -0.020(6) -0.002(5)
C21 0.052(7) 0.068(8) 0.053(8) 0.008(6) 0.006(6) -0.003(5)
C22 0.057(6) 0.061(7) 0.029(7) -0.003(5) 0.002(5) -0.014(5)

loop_
_geom_bond_atom_site_label_1
_geom_bond_atom_site_label_2
_geom_bond_distance
_geom_bond_site_symmetry_2
_geom_bond_publ_flag
Lu1 C15 2.391(9) . ?
Lu1 O2 2.396(7) . ?
Lu1 C19 2.397(10) . ?
Lu1 O1 2.460(6) . ?
Lu1 C1 2.641(9) . ?
Lu1 C2 2.642(8) . ?
Lu1 C3 2.646(9) . ?
Lu1 C4 2.665(9) . ?
Lu1 C5 2.679(9) . ?
Si1 C15 1.860(10) . ?
Si1 C17 1.887(11) . ?
Si1 C18 1.892(11) . ?
Si1 C16 1.902(12) . ?
Si2 C19 1.850(10) . ?
Si2 C21 1.888(11) . ?
Si2 C20 1.904(11) . ?
Si2 C22 1.928(11) . ?
O1 C11 1.439(11) . ?
O1 C13 1.461(12) . ?
O2 C12 1.441(12) . ?
O2 C14 1.446(12) . ?
C1 C2 1.414(13) . ?
C1 C5 1.420(14) . ?
C1 C6 1.506(13) . ?
C2 C3 1.438(14) . ?
C2 C7 1.520(14) . ?
C3 C4 1.408(15) . ?
C3 C8 1.518(13) . ?
C4 C5 1.438(14) . ?
C4 C9 1.500(14) . ?
C5 C10 1.508(15) . ?
C11 C12 1.501(16) . ?
